data_1502371
loop_
_publ_author_name
'Presset, Marc'
'Mohanan, Kishor'
'Hamann, Marie'
'Coquerel, Yoann'
'Rodriguez, Jean'

_publ_section_title
;
 1,3-Dipolar cycloaddition of hydrazones with \a-oxo-ketenes: a
 three-component stereoselective entry to pyrazolidinones and an original
 class of spirooxindoles.
;
_journal_issue 15
_journal_name_full 'Organic letters'
_journal_page_first 4124
_journal_page_last 4127
_journal_paper_doi 10.1021/ol2016669
_journal_volume 13
_journal_year 2011
_chemical_compound_source 'synthesis as described'
_chemical_formula_moiety 'C22 H24 N2 O2'
_chemical_formula_sum 'C22 H24 N2 O2'
_chemical_formula_weight 348.43
_chemical_name_systematic
;
 ?
;
_space_group_IT_number 14
_symmetry_cell_setting monoclinic
_symmetry_Int_Tables_number 14
_symmetry_space_group_name_Hall '-P 2yn'
_symmetry_space_group_name_H-M 'P 1 21/n 1'
_atom_sites_solution_hydrogens geom
_atom_sites_solution_primary direct
_atom_sites_solution_secondary difmap
_audit_conform_dict_location ftp://ftp.iucr.org/pub/cif_core.dic
_audit_conform_dict_name cif_core.dic
_audit_conform_dict_version 2.4
_audit_creation_date 2010-10-06T15:32:26-00:00
_audit_creation_method 'WinGX routine CIF_UPDATE'
_cell_angle_alpha 90
_cell_angle_beta 95.215(2)
_cell_angle_gamma 90
_cell_formula_units_Z 4
_cell_length_a 10.7346(3)
_cell_length_b 9.4995(3)
_cell_length_c 18.7661(5)
_cell_measurement_reflns_used 17026
_cell_measurement_temperature 293(2)
_cell_measurement_theta_max 28.25
_cell_measurement_theta_min 2.11
_cell_measurement_wavelength 0.71073
_cell_volume 1905.72(10)
_computing_molecular_graphics 'Ortep-3 for Windows (Farrugia, 1997)'
_computing_publication_material 'WinGX publication routines (Farrugia, 1999)'
_computing_structure_refinement 'SHELXL-97 (Sheldrick, 1997)'
_computing_structure_solution 'SHELXS-97 (Sheldrick, 1990)'
_diffrn_ambient_temperature 293(2)
_diffrn_measured_fraction_theta_full 0.982
_diffrn_measured_fraction_theta_max 0.982
_diffrn_measurement_device_type KappaCCD
_diffrn_measurement_method 'Omega + Phi scan'
_diffrn_radiation_monochromator graphite
_diffrn_radiation_probe x-ray
_diffrn_radiation_type MoK\a
_diffrn_radiation_wavelength 0.71073
_diffrn_reflns_av_R_equivalents 0.082
_diffrn_reflns_av_unetI/netI 0.0527
_diffrn_reflns_limit_h_max 14
_diffrn_reflns_limit_h_min 0
_diffrn_reflns_limit_k_max 12
_diffrn_reflns_limit_k_min 0
_diffrn_reflns_limit_l_max 24
_diffrn_reflns_limit_l_min -24
_diffrn_reflns_number 17026
_diffrn_reflns_theta_full 28.25
_diffrn_reflns_theta_max 28.25
_diffrn_reflns_theta_min 2.11
_diffrn_standards_number none
_exptl_absorpt_coefficient_mu 0.078
_exptl_absorpt_correction_type none
_exptl_crystal_colour colourless
_exptl_crystal_density_diffrn 1.214
_exptl_crystal_density_method 'not measured'
_exptl_crystal_description prism
_exptl_crystal_F_000 744
_exptl_crystal_size_max 0.4
_exptl_crystal_size_mid 0.24
_exptl_crystal_size_min 0.08
_refine_diff_density_max 0.653
_refine_diff_density_min -0.886
_refine_diff_density_rms 0.248
_refine_ls_extinction_method none
_refine_ls_goodness_of_fit_ref 1.124
_refine_ls_hydrogen_treatment constr
_refine_ls_matrix_type full
_refine_ls_number_parameters 242
_refine_ls_number_reflns 4630
_refine_ls_number_restraints 0
_refine_ls_restrained_S_all 1.124
_refine_ls_R_factor_all 0.1631
_refine_ls_R_factor_gt 0.0801
_refine_ls_shift/su_max 0
_refine_ls_shift/su_mean 0
_refine_ls_structure_factor_coef Fsqd
_refine_ls_weighting_details 'calc w=1/[\s^2^(Fo^2^)+(0.1849P)^2^+0.3892P] where P=(Fo^2^+2Fc^2^)/3'
_refine_ls_weighting_scheme calc
_refine_ls_wR_factor_gt 0.2384
_refine_ls_wR_factor_ref 0.3224
_reflns_number_gt 2684
_reflns_number_total 4630
_reflns_threshold_expression >2sigma(I)
_cod_data_source_file ol2016669_si_004.cif
_cod_data_source_block kmacph
_cod_original_sg_symbol_H-M 'P 21/n'
_cod_database_code 1502371

loop_
_symmetry_equiv_pos_as_xyz
'x, y, z'
'-x+1/2, y+1/2, -z+1/2'
'-x, -y, -z'
'x-1/2, -y-1/2, z-1/2'

loop_
_atom_site_label
_atom_site_type_symbol
_atom_site_fract_x
_atom_site_fract_y
_atom_site_fract_z
_atom_site_U_iso_or_equiv
_atom_site_adp_type
_atom_site_occupancy
_atom_site_symmetry_multiplicity
_atom_site_calc_flag
_atom_site_refinement_flags
C1 C 0.7115(3) 0.3843(3) 0.39094(15) 0.0475(7) Uani 1 1 d .
C2 C 0.6708(3) 0.2271(3) 0.37604(14) 0.0449(6) Uani 1 1 d .
C3 C 0.5784(3) 0.2473(3) 0.30962(15) 0.0516(7) Uani 1 1 d .
C4 C 0.4511(3) 0.4505(3) 0.25975(14) 0.0506(7) Uani 1 1 d .
C5 C 0.4604(3) 0.5944(4) 0.24963(19) 0.0662(9) Uani 1 1 d .
H014 H 0.5216 0.6464 0.2762 0.079 Uiso 1 1 calc R
C6 C 0.3779(4) 0.6596(5) 0.1998(2) 0.0843(12) Uani 1 1 d .
H021 H 0.3842 0.756 0.1924 0.101 Uiso 1 1 calc R
C7 C 0.2857(4) 0.5835(5) 0.1605(2) 0.0890(13) Uani 1 1 d .
H026 H 0.2304 0.6285 0.1269 0.107 Uiso 1 1 calc R
C8 C 0.2765(4) 0.4418(5) 0.1715(2) 0.0858(12) Uani 1 1 d .
H025 H 0.214 0.3905 0.1456 0.103 Uiso 1 1 calc R
C9 C 0.3592(4) 0.3743(4) 0.22050(17) 0.0698(10) Uani 1 1 d .
H023 H 0.3532 0.2776 0.2272 0.084 Uiso 1 1 calc R
C10 C 0.7687(3) 0.1133(3) 0.36625(16) 0.0541(7) Uani 1 1 d .
H01A H 0.8513 0.1472 0.3833 0.065 Uiso 1 1 calc R
H01B H 0.7689 0.0894 0.316 0.065 Uiso 1 1 calc R
C11 C 0.7348(3) -0.0178(3) 0.40973(18) 0.0604(8) Uani 1 1 d .
C12 C 0.6694(3) 0.0486(3) 0.47071(16) 0.0555(8) Uani 1 1 d .
H00D H 0.6127 -0.018 0.4899 0.067 Uiso 1 1 calc R
H00E H 0.7302 0.0791 0.509 0.067 Uiso 1 1 calc R
C13 C 0.5997(3) 0.1709(3) 0.43774(14) 0.0450(6) Uani 1 1 d .
C14 C 0.6416(5) -0.1119(4) 0.3657(2) 0.0895(13) Uani 1 1 d .
H02A H 0.6793 -0.1472 0.3248 0.134 Uiso 1 1 calc R
H02B H 0.5684 -0.0583 0.35 0.134 Uiso 1 1 calc R
H02C H 0.6185 -0.1893 0.3946 0.134 Uiso 1 1 calc R
C15 C 0.8513(4) -0.0994(5) 0.4362(3) 0.0995(15) Uani 1 1 d .
H02D H 0.9065 -0.0394 0.4657 0.149 Uiso 1 1 calc R
H02E H 0.8929 -0.1315 0.3961 0.149 Uiso 1 1 calc R
H02F H 0.8283 -0.1789 0.4638 0.149 Uiso 1 1 calc R
C16 C 0.7549(3) 0.4175(3) 0.46891(15) 0.0474(7) Uani 1 1 d .
C17 C 0.8594(3) 0.3526(4) 0.5026(2) 0.0661(9) Uani 1 1 d .
H012 H 0.9053 0.2912 0.4765 0.079 Uiso 1 1 calc R
C18 C 0.8975(4) 0.3764(4) 0.5738(2) 0.0750(11) Uani 1 1 d .
H015 H 0.9668 0.3291 0.5954 0.09 Uiso 1 1 calc R
C19 C 0.8337(4) 0.4695(4) 0.61286(19) 0.0674(9) Uani 1 1 d .
H018 H 0.8587 0.485 0.661 0.081 Uiso 1 1 calc R
C20 C 0.7331(3) 0.5389(4) 0.58007(17) 0.0650(9) Uani 1 1 d .
H016 H 0.6903 0.6037 0.6059 0.078 Uiso 1 1 calc R
C21 C 0.6939(3) 0.5141(3) 0.50894(16) 0.0556(8) Uani 1 1 d .
H013 H 0.6253 0.5631 0.4876 0.067 Uiso 1 1 calc R
C22 C 0.8095(4) 0.4290(4) 0.34154(19) 0.0691(10) Uani 1 1 d .
H00A H 0.7793 0.4095 0.2928 0.104 Uiso 1 1 calc R
H00B H 0.8855 0.3777 0.3536 0.104 Uiso 1 1 calc R
H00C H 0.8253 0.5281 0.347 0.104 Uiso 1 1 calc R
N1 N 0.5362(3) 0.3827(3) 0.31073(12) 0.0548(7) Uani 1 1 d .
N2 N 0.5948(3) 0.4634(3) 0.36885(13) 0.0528(7) Uani 1 1 d .
O1 O 0.5511(2) 0.1608(2) 0.26289(12) 0.0704(7) Uani 1 1 d .
O2 O 0.5029(2) 0.2220(2) 0.45459(12) 0.0621(6) Uani 1 1 d .
H2 H 0.546(3) 0.460(4) 0.4034(18) 0.059(10) Uiso 1 1 d .

loop_
_atom_site_aniso_label
_atom_site_aniso_U_11
_atom_site_aniso_U_22
_atom_site_aniso_U_33
_atom_site_aniso_U_23
_atom_site_aniso_U_13
_atom_site_aniso_U_12
C1 0.0527(16) 0.0424(15) 0.0475(14) -0.0013(12) 0.0043(12) -0.0007(12)
C2 0.0508(16) 0.0400(14) 0.0446(14) -0.0020(11) 0.0075(11) 0.0015(11)
C3 0.0622(18) 0.0479(16) 0.0447(14) -0.0032(12) 0.0045(12) -0.0011(13)
C4 0.0588(18) 0.0528(17) 0.0399(13) 0.0014(12) 0.0025(12) 0.0025(13)
C5 0.068(2) 0.0560(19) 0.072(2) 0.0088(16) -0.0066(16) 0.0028(16)
C6 0.094(3) 0.067(2) 0.090(3) 0.019(2) -0.007(2) 0.015(2)
C7 0.097(3) 0.089(3) 0.075(2) 0.006(2) -0.024(2) 0.023(2)
C8 0.092(3) 0.089(3) 0.071(2) -0.003(2) -0.029(2) 0.004(2)
C9 0.086(2) 0.065(2) 0.0542(18) -0.0003(15) -0.0127(17) -0.0035(18)
C10 0.0592(18) 0.0479(16) 0.0563(16) -0.0058(13) 0.0109(14) 0.0035(13)
C11 0.067(2) 0.0464(17) 0.067(2) 0.0007(14) 0.0038(15) 0.0071(14)
C12 0.0587(18) 0.0533(17) 0.0544(16) 0.0086(13) 0.0047(14) 0.0006(14)
C13 0.0465(15) 0.0445(15) 0.0442(14) -0.0032(11) 0.0052(11) -0.0019(12)
C14 0.133(4) 0.055(2) 0.080(3) -0.0060(19) 0.004(2) -0.016(2)
C15 0.095(3) 0.078(3) 0.127(4) 0.020(3) 0.014(3) 0.041(2)
C16 0.0472(15) 0.0391(14) 0.0551(16) 0.0003(12) 0.0003(12) -0.0029(11)
C17 0.0590(19) 0.0579(19) 0.078(2) -0.0179(16) -0.0118(16) 0.0112(15)
C18 0.071(2) 0.061(2) 0.086(2) -0.0118(18) -0.0336(19) 0.0121(17)
C19 0.080(2) 0.0561(19) 0.0614(19) -0.0071(15) -0.0180(17) -0.0038(17)
C20 0.062(2) 0.070(2) 0.0609(19) -0.0158(16) -0.0059(15) 0.0050(16)
C21 0.0545(18) 0.0546(18) 0.0558(17) -0.0074(13) -0.0058(13) 0.0040(13)
C22 0.076(2) 0.063(2) 0.070(2) 0.0082(17) 0.0179(18) -0.0134(17)
N1 0.0732(17) 0.0427(13) 0.0455(13) -0.0020(10) -0.0106(11) 0.0046(11)
N2 0.0640(16) 0.0433(13) 0.0489(13) -0.0064(10) -0.0065(12) 0.0032(11)
O1 0.0960(18) 0.0580(14) 0.0542(13) -0.0148(10) -0.0090(12) 0.0070(12)
O2 0.0541(13) 0.0566(13) 0.0784(15) 0.0029(11) 0.0218(11) 0.0045(10)

loop_
_atom_type_symbol
_atom_type_description
_atom_type_scat_dispersion_real
_atom_type_scat_dispersion_imag
_atom_type_scat_source
C C 0.0033 0.0016 'International Tables Vol C Tables 4.2.6.8 and 6.1.1.4'
H H 0 0 'International Tables Vol C Tables 4.2.6.8 and 6.1.1.4'
N N 0.0061 0.0033 'International Tables Vol C Tables 4.2.6.8 and 6.1.1.4'
O O 0.0106 0.006 'International Tables Vol C Tables 4.2.6.8 and 6.1.1.4'

loop_
_geom_angle_atom_site_label_1
_geom_angle_atom_site_label_2
_geom_angle_atom_site_label_3
_geom_angle
N2 C1 C22 107.5(3)
N2 C1 C16 109.8(2)
C22 C1 C16 110.9(2)
N2 C1 C2 102.5(2)
C22 C1 C2 110.6(2)
C16 C1 C2 114.9(2)
C10 C2 C3 113.1(2)
C10 C2 C13 103.8(2)
C3 C2 C13 109.1(2)
C10 C2 C1 120.6(2)
C3 C2 C1 100.0(2)
C13 C2 C1 110.1(2)
O1 C3 N1 126.1(3)
O1 C3 C2 126.6(3)
N1 C3 C2 107.3(2)
C9 C4 C5 120.0(3)
C9 C4 N1 120.5(3)
C5 C4 N1 119.5(3)
C6 C5 C4 119.2(4)
C6 C5 H014 120.4
C4 C5 H014 120.4
C5 C6 C7 120.9(4)
C5 C6 H021 119.6
C7 C6 H021 119.6
C8 C7 C6 119.5(4)
C8 C7 H026 120.3
C6 C7 H026 120.3
C7 C8 C9 120.5(4)
C7 C8 H025 119.7
C9 C8 H025 119.7
C8 C9 C4 119.9(4)
C8 C9 H023 120.1
C4 C9 H023 120.1
C2 C10 C11 107.9(2)
C2 C10 H01A 110.1
C11 C10 H01A 110.1
C2 C10 H01B 110.1
C11 C10 H01B 110.1
H01A C10 H01B 108.4
C15 C11 C14 111.0(3)
C15 C11 C12 112.7(3)
C14 C11 C12 108.8(3)
C15 C11 C10 110.9(3)
C14 C11 C10 111.1(3)
C12 C11 C10 102.0(2)
C13 C12 C11 105.0(2)
C13 C12 H00D 110.7
C11 C12 H00D 110.7
C13 C12 H00E 110.7
C11 C12 H00E 110.7
H00D C12 H00E 108.8
O2 C13 C12 127.9(3)
O2 C13 C2 123.5(3)
C12 C13 C2 108.6(2)
C11 C14 H02A 109.5
C11 C14 H02B 109.5
H02A C14 H02B 109.5
C11 C14 H02C 109.5
H02A C14 H02C 109.5
H02B C14 H02C 109.5
C11 C15 H02D 109.5
C11 C15 H02E 109.5
H02D C15 H02E 109.5
C11 C15 H02F 109.5
H02D C15 H02F 109.5
H02E C15 H02F 109.5
C17 C16 C21 116.8(3)
C17 C16 C1 120.7(3)
C21 C16 C1 122.5(3)
C18 C17 C16 121.7(3)
C18 C17 H012 119.1
C16 C17 H012 119.1
C19 C18 C17 120.4(3)
C19 C18 H015 119.8
C17 C18 H015 119.8
C20 C19 C18 118.9(3)
C20 C19 H018 120.5
C18 C19 H018 120.5
C19 C20 C21 120.8(3)
C19 C20 H016 119.6
C21 C20 H016 119.6
C20 C21 C16 121.2(3)
C20 C21 H013 119.4
C16 C21 H013 119.4
C1 C22 H00A 109.5
C1 C22 H00B 109.5
H00A C22 H00B 109.5
C1 C22 H00C 109.5
H00A C22 H00C 109.5
H00B C22 H00C 109.5
C3 N1 C4 127.8(2)
C3 N1 N2 113.2(2)
C4 N1 N2 118.8(2)
N1 N2 C1 104.0(2)
N1 N2 H2 107(2)
C1 N2 H2 109(2)

loop_
_geom_bond_atom_site_label_1
_geom_bond_atom_site_label_2
_geom_bond_distance
C1 N2 1.487(4)
C1 C22 1.524(4)
C1 C16 1.528(4)
C1 C2 1.574(4)
C2 C10 1.530(4)
C2 C3 1.533(4)
C2 C13 1.539(4)
C3 O1 1.218(3)
C3 N1 1.364(4)
C4 C9 1.381(5)
C4 C5 1.385(5)
C4 N1 1.416(4)
C5 C6 1.376(5)
C5 H014 0.93
C6 C7 1.382(6)
C6 H021 0.93
C7 C8 1.367(6)
C7 H026 0.93
C8 C9 1.377(5)
C8 H025 0.93
C9 H023 0.93
C10 C11 1.551(4)
C10 H01A 0.97
C10 H01B 0.97
C11 C15 1.517(5)
C11 C14 1.527(5)
C11 C12 1.532(4)
C12 C13 1.486(4)
C12 H00D 0.97
C12 H00E 0.97
C13 O2 1.215(3)
C14 H02A 0.96
C14 H02B 0.96
C14 H02C 0.96
C15 H02D 0.96
C15 H02E 0.96
C15 H02F 0.96
C16 C17 1.381(4)
C16 C21 1.388(4)
C17 C18 1.380(5)
C17 H012 0.93
C18 C19 1.371(5)
C18 H015 0.93
C19 C20 1.364(5)
C19 H018 0.93
C20 C21 1.383(4)
C20 H016 0.93
C21 H013 0.93
C22 H00A 0.96
C22 H00B 0.96
C22 H00C 0.96
N1 N2 1.431(3)
N2 H2 0.87(3)
